data_7702231
loop_
_publ_author_name
'Hollingsworth, Ryan L.'
'Beattie, Jeffrey W.'
'Grass, Amanda'
'Martin, Philip D.'
'Groysman, Stanislav'
'Lord, Richard L.'

_publ_section_title
;
 Reactions of dicobalt octacarbonyl with dinucleating and mononucleating
 bis(imino)pyridine ligands.
;
_journal_issue 43
_journal_name_full 'Dalton transactions (Cambridge, England : 2003)'
_journal_page_first 15353
_journal_page_last 15363
_journal_paper_doi 10.1039/c8dt03405b
_journal_volume 47
_journal_year 2018
_chemical_formula_moiety 'C68 H78 Co2 N10 O2, 2(C4 Co O4)'
_chemical_formula_sum 'C76 H78 Co4 N10 O10'
_chemical_formula_weight 1527.26
_space_group_crystal_system triclinic
_space_group_IT_number 2
_space_group_name_Hall '-P 1'
_space_group_name_H-M_alt 'P -1'
_symmetry_Int_Tables_number 2
_atom_sites_solution_primary direct
_audit_creation_date 2018-09-25
_audit_creation_method
;
Olex2 1.2
(compiled 2017.08.10 svn.r3458 for OlexSys, GUI svn.r5381)
;
_audit_update_record
;
2018-09-25 deposited with the CCDC.
2018-09-27 downloaded from the CCDC.
;
_cell_angle_alpha 101.991(7)
_cell_angle_beta 90.788(10)
_cell_angle_gamma 118.813(5)
_cell_formula_units_Z 2
_cell_length_a 14.541(6)
_cell_length_b 14.765(6)
_cell_length_c 20.123(6)
_cell_measurement_reflns_used 9478
_cell_measurement_temperature 173(2)
_cell_measurement_theta_max 25.60
_cell_measurement_theta_min 1.61
_cell_volume 3670(2)
_computing_molecular_graphics 'Olex2 (Dolomanov et al., 2009)'
_computing_publication_material 'Olex2 (Dolomanov et al., 2009)'
_computing_structure_refinement 'olex2.refine (Bourhis et al., 2015)'
_computing_structure_solution 'SIR2004 (Burla et al., 2007)'
_diffrn_ambient_temperature 173(2)
_diffrn_measured_fraction_theta_full 0.9845
_diffrn_measured_fraction_theta_max 0.9845
_diffrn_measurement_device_type 'Bruker Apex'
_diffrn_radiation_type 'Mo K\a'
_diffrn_radiation_wavelength 0.71073
_diffrn_reflns_av_R_equivalents 0.0703
_diffrn_reflns_av_unetI/netI 0.0629
_diffrn_reflns_limit_h_max 17
_diffrn_reflns_limit_h_min -17
_diffrn_reflns_limit_k_max 17
_diffrn_reflns_limit_k_min -17
_diffrn_reflns_limit_l_max 24
_diffrn_reflns_limit_l_min -24
_diffrn_reflns_number 60046
_diffrn_reflns_theta_full 25.6010
_diffrn_reflns_theta_max 25.60
_diffrn_reflns_theta_min 1.61
_exptl_absorpt_coefficient_mu 0.953
_exptl_absorpt_correction_T_max 0.9041
_exptl_absorpt_correction_T_min 0.7696
_exptl_absorpt_correction_type empirical
_exptl_absorpt_process_details SADABS
_exptl_crystal_colour 'dark violet'
_exptl_crystal_colour_modifier dark
_exptl_crystal_colour_primary violet
_exptl_crystal_density_diffrn 1.3819
_exptl_crystal_density_method 'not measured'
_exptl_crystal_description prisms
_exptl_crystal_F_000 1587.2725
_exptl_crystal_size_max 0.29
_exptl_crystal_size_mid 0.15
_exptl_crystal_size_min 0.11
_refine_diff_density_max 0.6692
_refine_diff_density_min -0.4961
_refine_diff_density_rms 0.1098
_refine_ls_d_res_high 0.8224
_refine_ls_d_res_low 12.6278
_refine_ls_goodness_of_fit_ref 1.0188
_refine_ls_hydrogen_treatment constr
_refine_ls_matrix_type full
_refine_ls_number_constraints 116
_refine_ls_number_parameters 921
_refine_ls_number_reflns 13592
_refine_ls_number_restraints 0
_refine_ls_restrained_S_all 1.0188
_refine_ls_R_factor_all 0.0779
_refine_ls_R_factor_gt 0.0493
_refine_ls_shift/su_max 0.0004
_refine_ls_shift/su_mean 0.0001
_refine_ls_structure_factor_coef Fsqd
_refine_ls_weighting_details 'w=1/[\s^2^(Fo^2^)+(0.0580P)^2^+2.5269P] where P=(Fo^2^+2Fc^2^)/3'
_refine_ls_weighting_scheme calc
_refine_ls_wR_factor_gt 0.1146
_refine_ls_wR_factor_ref 0.1335
_reflns_Friedel_coverage 0.0
_reflns_limit_h_max 17
_reflns_limit_h_min -17
_reflns_limit_k_max 17
_reflns_limit_k_min -17
_reflns_limit_l_max 24
_reflns_limit_l_min 0
_reflns_number_gt 9478
_reflns_number_total 13592
_reflns_threshold_expression I>=2u(I)
_cod_data_source_file c8dt03405b2.cif
_cod_data_source_block sg917a
_cod_database_code 7702231
_olex2_refinement_description
;
1. Fixed Uiso
 At 1.2 times of:
  All C(H) groups
 At 1.5 times of:
  All C(H,H,H) groups
2.a Aromatic/amide H refined with riding coordinates:
 C2(H2), C7(H7), C9(H9), C15(H15), C16(H16), C17(H17), C19(H19), C24(H24),
 C27(H27), C28(H28), C29(H29), C30(H30), C37(H37), C38(H38), C42(H42), C49(H49),
  C50(H50), C58(H58)
2.b Idealised Me refined as rotating group:
 C22(H22a,H22b,H22c), C34(H34a,H34b,H34c), C36(H36a,H36b,H36c), C44(H44a,H44b,
 H44c), C48(H48a,H48b,H48c), C55(H55a,H55b,H55c), C62(H62a,H62b,H62c), C65(H65a,
 H65b,H65c), C69(H69a,H69b,H69c), C80(H80a,H80b,H80c), C82(H82a,H82b,H82c),
 C79(H79a,H79b,H79c), C83(H83a,H83b,H83c), C78(H78a,H78b,H78c), C75(H75a,H75b,
 H75c), C76(H76a,H76b,H76c), C77(H77a,H77b,H77c), C84(H84a,H84b,H84c), C88(H88a,
 H88b,H88c), C89(H89a,H89b,H89c)
;
_olex2_submission_original_sample_id sg917a
_olex2_submission_special_instructions 'No special instructions were received'

loop_
_space_group_symop_id
_space_group_symop_operation_xyz
1 x,y,z
2 -x,-y,-z

loop_
_atom_site_label
_atom_site_type_symbol
_atom_site_fract_x
_atom_site_fract_y
_atom_site_fract_z
_atom_site_U_iso_or_equiv
_atom_site_adp_type
_atom_site_occupancy
_atom_site_refinement_flags_posn
Co1 Co 0.19588(3) 0.47888(4) 0.36275(2) 0.02428(12) Uani 1.000000 .
Co2 Co -0.07527(3) 0.14882(3) 0.24341(2) 0.02407(12) Uani 1.000000 .
Co3 Co 0.57737(4) 0.84102(4) 0.57036(3) 0.04025(15) Uani 1.000000 .
Co4 Co 0.70885(5) 0.36991(5) 0.02019(3) 0.04812(17) Uani 1.000000 .
O6 O -0.15892(17) 0.33159(17) 0.34872(11) 0.0265(5) Uani 1.000000 .
N1 N 0.0570(2) 0.1655(2) 0.21419(13) 0.0237(6) Uani 1.000000 .
O5 O 0.27208(17) 0.31511(17) 0.22606(11) 0.0260(5) Uani 1.000000 .
N9 N 0.3114(2) 0.4493(2) 0.35147(13) 0.0232(6) Uani 1.000000 .
N10 N 0.0599(2) 0.4618(2) 0.38417(13) 0.0246(6) Uani 1.000000 .
N4 N -0.0331(2) 0.1096(2) 0.31197(13) 0.0247(6) Uani 1.000000 .
N5 N -0.1832(2) 0.1349(2) 0.30026(14) 0.0256(6) Uani 1.000000 .
N3 N -0.0740(2) 0.2605(2) 0.20567(14) 0.0291(7) Uani 1.000000 .
N8 N 0.1740(2) 0.4006(2) 0.42543(13) 0.0243(6) Uani 1.000000 .
N6 N 0.1906(2) 0.5000(2) 0.27168(15) 0.0324(7) Uani 1.000000 .
C2 C 0.0254(3) 0.4151(2) 0.43524(16) 0.0243(7) Uani 1.000000 .
H2 H -0.0374(3) 0.4068(2) 0.45339(16) 0.0292(9) Uiso 1.000000 R
N7 N 0.2859(2) 0.6396(3) 0.39732(15) 0.0353(7) Uani 1.000000 .
O9 O 0.5300(3) 0.3032(2) -0.08052(18) 0.0629(9) Uani 1.000000 .
C4 C -0.0935(3) 0.0825(3) 0.36395(16) 0.0260(7) Uani 1.000000 .
C5 C -0.0135(3) 0.6341(3) 0.31015(17) 0.0266(7) Uani 1.000000 .
C6 C -0.0030(3) 0.4971(3) 0.35458(16) 0.0242(7) Uani 1.000000 .
C7 C 0.1466(3) 0.2914(3) 0.52568(17) 0.0336(8) Uani 1.000000 .
H7 H 0.1373(3) 0.2542(3) 0.56053(17) 0.0403(10) Uiso 1.000000 R
C8 C -0.3221(2) 0.2851(3) 0.28210(16) 0.0252(7) Uani 1.000000 .
C9 C 0.3234(3) 0.3987(3) 0.39385(16) 0.0262(7) Uani 1.000000 .
H9 H 0.3796(3) 0.3832(3) 0.39456(16) 0.0314(9) Uiso 1.000000 R
C10 C 0.3815(3) 0.3733(3) 0.11435(16) 0.0268(7) Uani 1.000000 .
C11 C -0.2667(2) 0.1552(3) 0.28398(16) 0.0243(7) Uani 1.000000 .
C12 C 0.3831(2) 0.4832(3) 0.30251(16) 0.0242(7) Uani 1.000000 .
C13 C 0.1048(3) 0.2045(3) 0.15730(16) 0.0251(7) Uani 1.000000 .
C14 C -0.2951(3) 0.4013(3) 0.30747(17) 0.0280(8) Uani 1.000000 .
C15 C 0.1071(3) 0.1359(3) 0.25234(17) 0.0269(7) Uani 1.000000 .
H15 H 0.1711(3) 0.1369(3) 0.24213(17) 0.0322(9) Uiso 1.000000 R
C16 C -0.3582(3) 0.0771(3) 0.24231(17) 0.0286(8) Uani 1.000000 .
H16 H -0.3698(3) 0.0065(3) 0.22877(17) 0.0343(9) Uiso 1.000000 R
C17 C 0.0749(3) 0.3239(3) 0.51173(17) 0.0309(8) Uani 1.000000 .
H17 H 0.0165(3) 0.3092(3) 0.53680(17) 0.0371(10) Uiso 1.000000 R
C18 C 0.2452(3) 0.3687(3) 0.43883(16) 0.0262(7) Uani 1.000000 .
C19 C 0.5021(3) 0.5552(3) 0.19941(17) 0.0265(7) Uani 1.000000 .
H19 H 0.5421(3) 0.5806(3) 0.16389(17) 0.0319(9) Uiso 1.000000 R
O1 O 0.7321(3) 0.9902(3) 0.50043(18) 0.0787(11) Uani 1.000000 .
C21 C 0.3582(2) 0.4168(3) 0.23700(16) 0.0247(7) Uani 1.000000 .
C22 C 0.1088(4) 0.7327(4) 0.2332(3) 0.0641(14) Uani 1.000000 .
H22a H 0.1603(17) 0.714(3) 0.2485(6) 0.096(2) Uiso 1.000000 GR
H22b H 0.0609(5) 0.6770(18) 0.1935(6) 0.096(2) Uiso 1.000000 GR
H22c H 0.146(2) 0.8009(8) 0.2204(11) 0.096(2) Uiso 1.000000 GR
C23 C -0.1132(3) 0.4341(3) 0.33933(16) 0.0246(7) Uani 1.000000 .
C24 C -0.1805(3) 0.1000(3) 0.35517(16) 0.0265(7) Uani 1.000000 .
H24 H -0.2318(3) 0.0877(3) 0.38595(16) 0.0318(9) Uiso 1.000000 R
C25 C 0.0577(3) 0.1026(3) 0.30991(16) 0.0253(7) Uani 1.000000 .
C26 C 0.0896(3) 0.3782(3) 0.46079(16) 0.0266(7) Uani 1.000000 .
C27 C 0.1949(3) 0.2752(3) 0.04415(16) 0.0275(8) Uani 1.000000 .
H27 H 0.2258(3) 0.2992(3) 0.00548(16) 0.0330(9) Uiso 1.000000 R
C28 C -0.4128(3) 0.2048(3) 0.23958(17) 0.0295(8) Uani 1.000000 .
H28 H -0.4625(3) 0.2222(3) 0.22337(17) 0.0354(9) Uiso 1.000000 R
C29 C 0.0444(3) 0.5958(3) 0.33826(16) 0.0269(8) Uani 1.000000 .
H29 H 0.1194(3) 0.6385(3) 0.34669(16) 0.0323(9) Uiso 1.000000 R
C30 C 0.2317(3) 0.3128(3) 0.48903(17) 0.0327(8) Uani 1.000000 .
H30 H 0.2802(3) 0.2897(3) 0.49807(17) 0.0393(10) Uiso 1.000000 R
C31 C 0.2603(3) 0.3081(3) 0.10537(16) 0.0245(7) Uani 1.000000 .
C33 C -0.2503(2) 0.2584(3) 0.30451(17) 0.0262(7) Uani 1.000000 .
C34 C -0.3009(3) -0.1026(4) 0.0534(2) 0.0640(14) Uani 1.000000 .
H34a H -0.2602(7) -0.1276(19) 0.0243(8) 0.096(2) Uiso 1.000000 GR
H34b H -0.3596(14) -0.1632(12) 0.0662(2) 0.096(2) Uiso 1.000000 GR
H34c H -0.329(2) -0.0691(8) 0.0284(9) 0.096(2) Uiso 1.000000 GR
C35 C 0.0449(3) 0.7422(3) 0.29127(19) 0.0340(8) Uani 1.000000 .
N2 N -0.1754(2) 0.0371(2) 0.16244(15) 0.0335(7) Uani 1.000000 .
C36 C -0.3282(3) 0.4161(3) 0.38011(19) 0.0409(10) Uani 1.000000 .
H36a H -0.4047(4) 0.3692(15) 0.3778(3) 0.0614(15) Uiso 1.000000 GR
H36b H -0.2903(15) 0.3980(19) 0.4109(4) 0.0614(15) Uiso 1.000000 GR
H36c H -0.3106(18) 0.4904(5) 0.3976(5) 0.0614(15) Uiso 1.000000 GR
C37 C 0.0430(3) 0.1732(3) 0.09464(17) 0.0287(8) Uani 1.000000 .
H37 H -0.0311(3) 0.1262(3) 0.09075(17) 0.0345(9) Uiso 1.000000 R
C38 C 0.0889(3) 0.0683(3) 0.36054(18) 0.0316(8) Uani 1.000000 .
H38 H 0.1519(3) 0.0638(3) 0.35940(18) 0.0379(10) Uiso 1.000000 R
C39 C 0.0858(3) 0.2083(3) 0.03751(17) 0.0295(8) Uani 1.000000 .
O4 O 0.8976(3) 0.4218(4) -0.04657(19) 0.0858(12) Uani 1.000000 .
C41 C -0.1747(3) 0.4713(3) 0.31406(16) 0.0251(7) Uani 1.000000 .
C42 C -0.1229(3) 0.5713(3) 0.29925(17) 0.0273(8) Uani 1.000000 .
H42 H -0.1639(3) 0.5970(3) 0.28114(17) 0.0327(9) Uiso 1.000000 R
C43 C 0.5313(3) 0.6226(3) 0.26514(17) 0.0277(8) Uani 1.000000 .
C44 C 0.4227(3) 0.4280(3) 0.05599(17) 0.0349(9) Uani 1.000000 .
H44a H 0.4004(16) 0.3739(3) 0.0125(2) 0.0524(13) Uiso 1.000000 GR
H44b H 0.3938(15) 0.4752(14) 0.0537(8) 0.0524(13) Uiso 1.000000 GR
H44c H 0.5002(3) 0.4698(15) 0.0643(6) 0.0524(13) Uiso 1.000000 GR
O10 O 0.4868(3) 0.6226(3) 0.48823(15) 0.0647(9) Uani 1.000000 .
C46 C 0.4163(2) 0.4521(3) 0.18438(16) 0.0252(7) Uani 1.000000 .
C47 C -0.5358(3) 0.0082(3) 0.1742(2) 0.0403(9) Uani 1.000000 .
C48 C 0.4246(3) 0.2961(3) 0.11608(18) 0.0339(8) Uani 1.000000 .
H48a H 0.4006(15) 0.2628(14) 0.1545(7) 0.0508(13) Uiso 1.000000 GR
H48b H 0.3984(15) 0.2408(11) 0.0730(5) 0.0508(13) Uiso 1.000000 GR
H48c H 0.5022(3) 0.3359(4) 0.1219(12) 0.0508(13) Uiso 1.000000 GR
C49 C 0.0279(3) 0.0408(3) 0.41266(18) 0.0347(9) Uani 1.000000 .
H49 H 0.0485(3) 0.0166(3) 0.44723(18) 0.0417(10) Uiso 1.000000 R
C50 C 0.4689(3) 0.5844(3) 0.31566(17) 0.0278(8) Uani 1.000000 .
H50 H 0.4863(3) 0.6296(3) 0.36043(17) 0.0333(9) Uiso 1.000000 R
C51 C 0.6248(3) 0.7371(3) 0.28298(18) 0.0320(8) Uani 1.000000 .
C52 C -0.4344(3) 0.0993(3) 0.21950(17) 0.0294(8) Uani 1.000000 .
C53 C -0.2317(3) -0.0246(3) 0.1156(2) 0.0408(10) Uani 1.000000 .
C54 C -0.0705(3) 0.3268(3) 0.18426(17) 0.0322(8) Uani 1.000000 .
C55 C -0.3535(3) 0.4316(3) 0.2608(2) 0.0388(9) Uani 1.000000 .
H55a H -0.3345(15) 0.4211(18) 0.2144(4) 0.0582(14) Uiso 1.000000 GR
H55b H -0.4300(3) 0.3867(13) 0.2596(10) 0.0582(14) Uiso 1.000000 GR
H55c H -0.3335(15) 0.5067(6) 0.2784(7) 0.0582(14) Uiso 1.000000 GR
C56 C 0.2131(3) 0.2757(3) 0.16212(16) 0.0244(7) Uani 1.000000 .
C57 C 0.5222(3) 0.7101(4) 0.5194(2) 0.0461(10) Uani 1.000000 .
C58 C -0.0634(3) 0.0485(3) 0.41449(18) 0.0331(8) Uani 1.000000 .
H58 H -0.1051(3) 0.0304(3) 0.45059(18) 0.0397(10) Uiso 1.000000 R
O2 O 0.4156(3) 0.9021(3) 0.59446(18) 0.0788(11) Uani 1.000000 .
C60 C 0.4783(3) 0.8764(4) 0.5856(2) 0.0493(11) Uani 1.000000 .
C62 C 0.5831(4) 0.8146(3) 0.3034(3) 0.0673(15) Uani 1.000000 .
H62a H 0.5325(19) 0.8036(17) 0.2657(7) 0.101(2) Uiso 1.000000 GR
H62b H 0.548(2) 0.8021(17) 0.3443(10) 0.101(2) Uiso 1.000000 GR
H62c H 0.6423(5) 0.8880(3) 0.3132(16) 0.101(2) Uiso 1.000000 GR
C63 C 0.8238(4) 0.4009(4) -0.0192(2) 0.0552(12) Uani 1.000000 .
C65 C -0.6019(3) -0.0687(4) 0.2171(3) 0.0643(14) Uani 1.000000 .
H65a H -0.5604(10) -0.096(2) 0.2353(14) 0.096(2) Uiso 1.000000 GR
H65b H -0.622(2) -0.0311(7) 0.2551(10) 0.096(2) Uiso 1.000000 GR
H65c H -0.6661(13) -0.1280(14) 0.1883(5) 0.096(2) Uiso 1.000000 GR
C67 C 0.6719(3) 0.9307(4) 0.5288(2) 0.0510(11) Uani 1.000000 .
C68 C 0.0151(3) 0.1785(3) -0.03008(18) 0.0379(9) Uani 1.000000 .
C69 C -0.0640(4) 0.4148(3) 0.1576(2) 0.0496(11) Uani 1.000000 .
H69a H -0.0233(18) 0.4227(14) 0.1187(9) 0.0744(16) Uiso 1.000000 GR
H69b H -0.1356(4) 0.3993(10) 0.1425(13) 0.0744(16) Uiso 1.000000 GR
H69c H -0.029(2) 0.4811(5) 0.1937(5) 0.0744(16) Uiso 1.000000 GR
C70 C 0.2091(3) 0.5195(4) 0.2207(2) 0.0486(11) Uani 1.000000 .
C80 C 0.3929(3) 0.8473(3) 0.4222(2) 0.0503(11) Uani 1.000000 .
H80a H 0.3933(19) 0.8682(3) 0.3791(3) 0.0755(16) Uiso 1.000000 GR
H80b H 0.3592(13) 0.8777(3) 0.4544(11) 0.0755(16) Uiso 1.000000 GR
H80c H 0.4658(7) 0.8737(3) 0.4421(13) 0.0755(16) Uiso 1.000000 GR
O7 O 0.7395(3) 0.5599(3) 0.1192(2) 0.1007(14) Uani 1.000000 .
C81 C 0.3334(3) 0.7305(3) 0.40912(19) 0.0364(9) Uani 1.000000 .
C82 C -0.5068(4) -0.0518(4) 0.1145(2) 0.0611(13) Uani 1.000000 .
H82a H -0.462(2) -0.0023(6) 0.0880(9) 0.092(2) Uiso 1.000000 GR
H82b H -0.469(2) -0.083(2) 0.1324(2) 0.092(2) Uiso 1.000000 GR
H82c H -0.5716(4) -0.1086(16) 0.0849(9) 0.092(2) Uiso 1.000000 GR
C79 C 0.6997(3) 0.7510(3) 0.3431(2) 0.0509(11) Uani 1.000000 .
H79a H 0.6618(7) 0.738(2) 0.3830(5) 0.0763(17) Uiso 1.000000 GR
H79b H 0.7255(17) 0.7002(15) 0.3305(5) 0.0763(17) Uiso 1.000000 GR
H79c H 0.7599(12) 0.8238(7) 0.3544(9) 0.0763(17) Uiso 1.000000 GR
C83 C -0.6002(3) 0.0498(3) 0.1439(2) 0.0574(13) Uani 1.000000 .
H83a H -0.624(2) 0.085(2) 0.1810(3) 0.0861(19) Uiso 1.000000 GR
H83b H -0.5562(8) 0.1013(18) 0.1182(13) 0.0861(19) Uiso 1.000000 GR
H83c H -0.6619(13) -0.0098(5) 0.1131(12) 0.0861(19) Uiso 1.000000 GR
C78 C 0.6877(4) 0.7643(4) 0.2231(2) 0.0634(14) Uani 1.000000 .
H78a H 0.714(2) 0.7145(16) 0.2089(11) 0.095(2) Uiso 1.000000 GR
H78b H 0.6418(8) 0.759(2) 0.1845(6) 0.095(2) Uiso 1.000000 GR
H78c H 0.7476(15) 0.8373(10) 0.2373(5) 0.095(2) Uiso 1.000000 GR
C75 C 0.0614(4) 0.1398(4) -0.0910(2) 0.0604(13) Uani 1.000000 .
H75a H 0.1335(10) 0.1961(10) -0.0921(10) 0.0906(19) Uiso 1.000000 GR
H75b H 0.063(2) 0.0760(15) -0.0857(8) 0.0906(19) Uiso 1.000000 GR
H75c H 0.0171(14) 0.123(2) -0.1339(2) 0.0906(19) Uiso 1.000000 GR
C76 C -0.0952(3) 0.0878(5) -0.0316(2) 0.0759(17) Uani 1.000000 .
H76a H -0.0910(4) 0.0274(11) -0.0220(18) 0.114(3) Uiso 1.000000 GR
H76b H -0.1309(10) 0.1111(9) 0.0031(13) 0.114(3) Uiso 1.000000 GR
H76c H -0.1353(10) 0.066(2) -0.0770(6) 0.114(3) Uiso 1.000000 GR
O8 O 0.6757(5) 0.1920(4) 0.0768(2) 0.134(2) Uani 1.000000 .
C77 C 0.0125(5) 0.2762(4) -0.0388(3) 0.0776(17) Uani 1.000000 .
H77a H -0.020(3) 0.2991(17) -0.0014(11) 0.116(2) Uiso 1.000000 GR
H77b H 0.0849(5) 0.3336(10) -0.0380(19) 0.116(2) Uiso 1.000000 GR
H77c H -0.029(2) 0.2594(9) -0.0828(9) 0.116(2) Uiso 1.000000 GR
C84 C 0.2417(5) 0.5511(5) 0.1564(3) 0.095(2) Uani 1.000000 .
H84a H 0.206(3) 0.4883(9) 0.1177(3) 0.143(3) Uiso 1.000000 GR
H84b H 0.222(3) 0.604(3) 0.1507(12) 0.143(3) Uiso 1.000000 GR
H84c H 0.3186(6) 0.582(3) 0.1581(9) 0.143(3) Uiso 1.000000 GR
C74 C 0.6863(5) 0.2633(5) 0.0557(3) 0.0807(17) Uani 1.000000 .
C88 C -0.0303(3) 0.7773(3) 0.2673(2) 0.0469(11) Uani 1.000000 .
H88a H -0.0807(13) 0.7222(10) 0.2283(9) 0.0703(16) Uiso 1.000000 GR
H88b H -0.0689(15) 0.788(2) 0.3049(5) 0.0703(16) Uiso 1.000000 GR
H88c H 0.0106(4) 0.8442(11) 0.2534(13) 0.0703(16) Uiso 1.000000 GR
C89 C 0.1188(4) 0.8281(3) 0.3533(3) 0.0623(14) Uani 1.000000 .
H89a H 0.0770(4) 0.8397(18) 0.3884(7) 0.093(2) Uiso 1.000000 GR
H89b H 0.1646(17) 0.8052(11) 0.3720(10) 0.093(2) Uiso 1.000000 GR
H89c H 0.1625(17) 0.8945(8) 0.3395(4) 0.093(2) Uiso 1.000000 GR
C86 C 0.6007(4) 0.3294(3) -0.0400(2) 0.0483(11) Uani 1.000000 .
C87 C 0.6276(3) 0.8387(4) 0.6491(2) 0.0510(11) Uani 1.000000 .
C85 C 0.7279(4) 0.4834(5) 0.0809(3) 0.0682(14) Uani 1.000000 .
O11 O 0.6583(3) 0.8332(3) 0.70087(17) 0.0802(11) Uani 1.000000 .

loop_
_atom_site_aniso_label
_atom_site_aniso_U_11
_atom_site_aniso_U_22
_atom_site_aniso_U_33
_atom_site_aniso_U_12
_atom_site_aniso_U_13
_atom_site_aniso_U_23
Co1 0.0229(2) 0.0278(3) 0.0228(2) 0.0121(2) 0.00396(18) 0.00880(19)
Co2 0.0224(2) 0.0259(3) 0.0245(2) 0.0111(2) 0.00391(19) 0.00953(19)
Co3 0.0325(3) 0.0449(3) 0.0420(3) 0.0172(3) 0.0099(2) 0.0129(3)
Co4 0.0482(4) 0.0492(4) 0.0403(3) 0.0170(3) 0.0091(3) 0.0156(3)
O6 0.0232(12) 0.0232(12) 0.0294(12) 0.0079(10) 0.0017(10) 0.0085(10)
N1 0.0210(14) 0.0233(15) 0.0246(14) 0.0081(12) 0.0048(11) 0.0088(12)
O5 0.0250(12) 0.0240(12) 0.0224(12) 0.0062(10) 0.0029(10) 0.0078(10)
N9 0.0215(14) 0.0261(15) 0.0192(14) 0.0103(12) 0.0006(11) 0.0038(12)
N10 0.0230(14) 0.0263(15) 0.0237(14) 0.0123(13) 0.0016(12) 0.0045(12)
N4 0.0259(15) 0.0244(15) 0.0253(15) 0.0132(13) 0.0035(12) 0.0073(12)
N5 0.0218(14) 0.0257(15) 0.0283(15) 0.0109(12) 0.0040(12) 0.0067(12)
N3 0.0319(16) 0.0318(17) 0.0255(15) 0.0161(14) 0.0057(13) 0.0098(13)
N8 0.0254(15) 0.0232(15) 0.0231(14) 0.0104(13) 0.0027(12) 0.0075(12)
N6 0.0352(17) 0.0425(19) 0.0296(17) 0.0245(15) 0.0056(14) 0.0153(14)
C2 0.0225(17) 0.0233(18) 0.0214(17) 0.0081(15) 0.0035(14) 0.0025(14)
N7 0.0283(17) 0.036(2) 0.0395(18) 0.0151(15) 0.0024(14) 0.0078(15)
O9 0.052(2) 0.052(2) 0.077(2) 0.0200(17) -0.0037(18) 0.0162(17)
C4 0.0259(18) 0.0237(18) 0.0260(18) 0.0103(15) 0.0034(14) 0.0064(14)
C5 0.0285(19) 0.0246(18) 0.0277(18) 0.0142(16) 0.0045(15) 0.0060(15)
C6 0.0252(18) 0.0241(18) 0.0232(17) 0.0120(15) 0.0052(14) 0.0060(14)
C7 0.039(2) 0.038(2) 0.0264(19) 0.0180(18) 0.0052(16) 0.0154(16)
C8 0.0209(17) 0.0247(18) 0.0285(18) 0.0098(15) 0.0067(14) 0.0073(14)
C9 0.0263(18) 0.0281(19) 0.0245(17) 0.0147(16) -0.0005(14) 0.0041(15)
C10 0.0235(18) 0.0299(19) 0.0250(17) 0.0117(15) 0.0044(14) 0.0064(15)
C11 0.0203(17) 0.0287(19) 0.0262(17) 0.0121(15) 0.0066(14) 0.0110(15)
C12 0.0229(17) 0.0316(19) 0.0227(17) 0.0164(16) 0.0044(14) 0.0083(15)
C13 0.0246(18) 0.0268(18) 0.0261(18) 0.0129(15) 0.0066(14) 0.0101(15)
C14 0.0222(17) 0.0259(19) 0.037(2) 0.0129(15) 0.0039(15) 0.0069(15)
C15 0.0247(18) 0.0246(18) 0.0310(19) 0.0114(15) 0.0035(15) 0.0084(15)
C16 0.0297(19) 0.0238(19) 0.0338(19) 0.0134(16) 0.0079(15) 0.0091(15)
C17 0.0264(18) 0.035(2) 0.0247(18) 0.0085(16) 0.0052(15) 0.0103(15)
C18 0.0273(18) 0.0284(19) 0.0246(17) 0.0149(16) -0.0006(14) 0.0070(15)
C19 0.0239(18) 0.0289(19) 0.0280(18) 0.0121(16) 0.0064(14) 0.0114(15)
O1 0.063(2) 0.069(2) 0.080(2) 0.0112(19) 0.042(2) 0.024(2)
C21 0.0230(17) 0.0253(18) 0.0257(18) 0.0107(15) 0.0023(14) 0.0093(14)
C22 0.069(3) 0.059(3) 0.090(4) 0.038(3) 0.051(3) 0.050(3)
C23 0.0272(18) 0.0205(17) 0.0234(17) 0.0105(15) 0.0054(14) 0.0033(14)
C24 0.0261(18) 0.0255(18) 0.0249(18) 0.0099(15) 0.0041(14) 0.0074(14)
C25 0.0248(18) 0.0217(17) 0.0290(18) 0.0102(15) 0.0040(14) 0.0087(14)
C26 0.0268(18) 0.0265(19) 0.0216(17) 0.0102(15) 0.0035(14) 0.0040(14)
C27 0.0290(19) 0.033(2) 0.0216(17) 0.0149(16) 0.0064(14) 0.0110(15)
C28 0.0233(18) 0.030(2) 0.036(2) 0.0134(16) 0.0045(15) 0.0098(16)
C29 0.0210(17) 0.0276(19) 0.0292(18) 0.0103(15) 0.0033(14) 0.0054(15)
C30 0.039(2) 0.035(2) 0.0302(19) 0.0222(18) 0.0039(16) 0.0112(16)
C31 0.0262(18) 0.0211(17) 0.0258(17) 0.0117(15) 0.0036(14) 0.0054(14)
C33 0.0208(17) 0.0269(19) 0.0285(18) 0.0096(15) 0.0041(14) 0.0077(15)
C34 0.039(2) 0.063(3) 0.052(3) 0.006(2) 0.003(2) -0.014(2)
C35 0.0277(19) 0.030(2) 0.043(2) 0.0117(17) 0.0025(16) 0.0128(17)
N2 0.0303(17) 0.0337(18) 0.0338(17) 0.0142(15) 0.0064(14) 0.0071(15)
C36 0.029(2) 0.034(2) 0.048(2) 0.0100(17) 0.0131(18) 0.0001(18)
C37 0.0228(18) 0.032(2) 0.0299(19) 0.0126(16) 0.0042(15) 0.0082(15)
C38 0.0293(19) 0.034(2) 0.037(2) 0.0174(17) 0.0063(16) 0.0141(17)
C39 0.0312(19) 0.032(2) 0.0252(18) 0.0159(17) 0.0010(15) 0.0066(15)
O4 0.067(2) 0.138(4) 0.086(3) 0.067(3) 0.033(2) 0.053(3)
C41 0.0262(18) 0.0241(18) 0.0246(17) 0.0137(15) 0.0019(14) 0.0021(14)
C42 0.0277(18) 0.0263(19) 0.0310(19) 0.0159(16) 0.0013(15) 0.0069(15)
C43 0.0234(18) 0.0277(19) 0.0311(19) 0.0115(15) 0.0017(15) 0.0090(15)
C44 0.030(2) 0.042(2) 0.0261(19) 0.0119(17) 0.0064(15) 0.0090(17)
O10 0.075(2) 0.053(2) 0.0464(19) 0.0206(18) -0.0007(16) 0.0023(16)
C46 0.0225(17) 0.0305(19) 0.0257(17) 0.0145(16) 0.0045(14) 0.0092(15)
C47 0.033(2) 0.032(2) 0.052(2) 0.0164(18) -0.0042(18) 0.0027(18)
C48 0.030(2) 0.038(2) 0.0282(19) 0.0164(17) 0.0034(15) 0.0000(16)
C49 0.036(2) 0.043(2) 0.033(2) 0.0212(18) 0.0069(16) 0.0209(17)
C50 0.0259(18) 0.0272(19) 0.0283(18) 0.0122(16) 0.0016(15) 0.0053(15)
C51 0.0281(19) 0.0252(19) 0.037(2) 0.0088(16) 0.0011(16) 0.0085(16)
C52 0.0240(18) 0.0269(19) 0.035(2) 0.0100(16) 0.0057(15) 0.0092(16)
C53 0.028(2) 0.037(2) 0.040(2) 0.0071(18) 0.0106(18) 0.0006(19)
C54 0.034(2) 0.039(2) 0.0256(19) 0.0190(18) 0.0037(15) 0.0089(17)
C55 0.0262(19) 0.025(2) 0.064(3) 0.0119(17) -0.0017(18) 0.0097(18)
C56 0.0268(18) 0.0250(18) 0.0211(17) 0.0135(15) 0.0001(14) 0.0034(14)
C57 0.042(2) 0.056(3) 0.041(2) 0.022(2) 0.0064(19) 0.020(2)
C58 0.036(2) 0.040(2) 0.0295(19) 0.0199(18) 0.0075(16) 0.0155(17)
O2 0.077(2) 0.123(3) 0.084(3) 0.075(3) 0.043(2) 0.053(2)
C60 0.049(3) 0.065(3) 0.049(3) 0.033(2) 0.021(2) 0.030(2)
C62 0.047(3) 0.030(2) 0.117(5) 0.015(2) 0.006(3) 0.014(3)
C63 0.056(3) 0.075(3) 0.049(3) 0.038(3) 0.005(2) 0.027(2)
C65 0.028(2) 0.047(3) 0.101(4) 0.003(2) -0.000(2) 0.027(3)
C67 0.039(2) 0.054(3) 0.052(3) 0.019(2) 0.015(2) 0.006(2)
C68 0.035(2) 0.048(2) 0.030(2) 0.0194(19) -0.0005(16) 0.0118(18)
C69 0.071(3) 0.038(2) 0.049(3) 0.031(2) 0.006(2) 0.016(2)
C70 0.059(3) 0.078(3) 0.043(2) 0.055(3) 0.020(2) 0.030(2)
C80 0.052(3) 0.034(2) 0.059(3) 0.018(2) -0.002(2) 0.008(2)
O7 0.103(3) 0.075(3) 0.087(3) 0.026(2) 0.026(2) -0.007(2)
C81 0.032(2) 0.041(3) 0.037(2) 0.0181(19) 0.0012(17) 0.0098(18)
C82 0.056(3) 0.047(3) 0.065(3) 0.027(2) -0.016(2) -0.016(2)
C79 0.033(2) 0.044(3) 0.053(3) 0.003(2) -0.0073(19) 0.011(2)
C83 0.046(3) 0.043(3) 0.074(3) 0.023(2) -0.026(2) -0.006(2)
C78 0.053(3) 0.049(3) 0.048(3) -0.005(2) 0.010(2) 0.013(2)
C75 0.057(3) 0.079(4) 0.034(2) 0.030(3) -0.007(2) 0.003(2)
C76 0.040(3) 0.107(4) 0.049(3) 0.009(3) -0.013(2) 0.030(3)
O8 0.185(5) 0.083(3) 0.106(4) 0.031(3) -0.003(3) 0.061(3)
C77 0.101(4) 0.083(4) 0.061(3) 0.057(4) -0.023(3) 0.015(3)
C84 0.155(6) 0.168(6) 0.066(3) 0.138(6) 0.066(4) 0.082(4)
C74 0.095(4) 0.067(4) 0.058(3) 0.017(3) 0.004(3) 0.031(3)
C88 0.037(2) 0.036(2) 0.067(3) 0.0123(19) 0.004(2) 0.025(2)
C89 0.056(3) 0.026(2) 0.091(4) 0.010(2) -0.024(3) 0.016(2)
C86 0.049(3) 0.038(2) 0.054(3) 0.017(2) 0.015(2) 0.017(2)
C87 0.035(2) 0.065(3) 0.053(3) 0.025(2) 0.010(2) 0.011(2)
C85 0.056(3) 0.070(4) 0.053(3) 0.013(3) 0.014(2) 0.011(3)
O11 0.070(2) 0.137(4) 0.052(2) 0.068(3) 0.0025(18) 0.017(2)

loop_
_atom_type_symbol
_atom_type_scat_dispersion_real
_atom_type_scat_dispersion_imag
_atom_type_scat_Cromer_Mann_a1
_atom_type_scat_Cromer_Mann_a2
_atom_type_scat_Cromer_Mann_a3
_atom_type_scat_Cromer_Mann_a4
_atom_type_scat_Cromer_Mann_b1
_atom_type_scat_Cromer_Mann_b2
_atom_type_scat_Cromer_Mann_b3
_atom_type_scat_Cromer_Mann_b4
_atom_type_scat_Cromer_Mann_c
_atom_type_scat_source
_atom_type_scat_dispersion_source
H 0.00000 0.00000 0.49300 0.32291 0.14019 0.04081 10.51090 26.12570 3.14236 57.79970 0.0030380000826 'International Tables Volume C Table 6.1.1.4 (pp. 500-502)' custom
C 0.00300 0.00200 2.31000 1.02000 1.58860 0.86500 20.84390 10.20750 0.56870 51.65120 0.215599998832 'International Tables Volume C Table 6.1.1.4 (pp. 500-502)' custom
Co 0.34900 0.97200 12.28410 7.34090 4.00340 2.34880 4.27910 0.27840 13.53590 71.16920 1.01180005074 'International Tables Volume C Table 6.1.1.4 (pp. 500-502)' custom
O 0.01100 0.00600 3.04850 2.28680 1.54630 0.86700 13.27710 5.70110 0.32390 32.90890 0.250800013542 'International Tables Volume C Table 6.1.1.4 (pp. 500-502)' custom
N 0.00600 0.00300 12.21260 3.13220 2.01250 1.16630 0.00570 9.89330 28.99750 0.58260 -11.5290002823 'International Tables Volume C Table 6.1.1.4 (pp. 500-502)' custom

loop_
_geom_angle_atom_site_label_1
_geom_angle_atom_site_label_2
_geom_angle_atom_site_label_3
_geom_angle
N10 Co1 N9 159.67(11)
N8 Co1 N9 80.44(11)
N8 Co1 N10 81.33(11)
N6 Co1 N9 93.48(11)
N6 Co1 N10 99.29(12)
N6 Co1 N8 155.02(12)
N7 Co1 N9 97.01(11)
N7 Co1 N10 99.21(11)
N7 Co1 N8 116.86(12)
N7 Co1 N6 87.83(12)
N4 Co2 N1 81.48(11)
N5 Co2 N1 160.91(11)
N5 Co2 N4 80.45(11)
N3 Co2 N1 95.82(11)
N3 Co2 N4 149.55(12)
N3 Co2 N5 96.61(11)
N2 Co2 N1 99.42(11)
N2 Co2 N4 119.59(12)
N2 Co2 N5 94.83(11)
N2 Co2 N3 90.82(12)
C60 Co3 C57 110.6(2)
C67 Co3 C57 110.04(19)
C67 Co3 C60 108.6(2)
C87 Co3 C57 105.5(2)
C87 Co3 C60 107.59(19)
C87 Co3 C67 114.5(2)
C74 Co4 C63 105.9(3)
C86 Co4 C63 110.8(2)
C86 Co4 C74 109.0(2)
C85 Co4 C63 109.2(2)
C85 Co4 C74 113.6(3)
C85 Co4 C86 108.4(2)
C33 O6 C23 114.5(2)
C13 N1 Co2 128.0(2)
C15 N1 Co2 114.4(2)
C15 N1 C13 117.6(3)
C56 O5 C21 115.0(2)
C9 N9 Co1 115.6(2)
C12 N9 Co1 123.7(2)
C12 N9 C9 120.7(3)
C2 N10 Co1 113.8(2)
C6 N10 Co1 128.4(2)
C6 N10 C2 117.7(3)
C4 N4 Co2 120.4(2)
C25 N4 Co2 119.2(2)
C25 N4 C4 120.3(3)
C11 N5 Co2 123.3(2)
C24 N5 Co2 116.2(2)
C24 N5 C11 120.4(3)
C54 N3 Co2 178.2(3)
C18 N8 Co1 119.6(2)
C26 N8 Co1 119.5(2)
C26 N8 C18 120.8(3)
C70 N6 Co1 165.8(3)
C26 C2 N10 115.0(3)
C81 N7 Co1 171.9(3)
C24 C4 N4 108.9(3)
C58 C4 N4 120.3(3)
C58 C4 C24 130.8(3)
C35 C5 C29 119.6(3)
C42 C5 C29 117.8(3)
C42 C5 C35 122.7(3)
C23 C6 N10 122.0(3)
C29 C6 N10 120.5(3)
C29 C6 C23 117.5(3)
C30 C7 C17 120.3(3)
C28 C8 C14 125.5(3)
C33 C8 C14 116.8(3)
C33 C8 C28 117.6(3)
C18 C9 N9 114.3(3)
C44 C10 C31 112.3(3)
C46 C10 C31 106.9(3)
C46 C10 C44 112.7(3)
C48 C10 C31 107.8(3)
C48 C10 C44 109.1(3)
C48 C10 C46 107.8(3)
C16 C11 N5 121.0(3)
C33 C11 N5 119.3(3)
C33 C11 C16 119.3(3)
C21 C12 N9 118.9(3)
C50 C12 N9 121.6(3)
C50 C12 C21 119.0(3)
C37 C13 N1 120.1(3)
C56 C13 N1 122.2(3)
C56 C13 C37 117.7(3)
C36 C14 C8 108.2(3)
C41 C14 C8 107.8(3)
C41 C14 C36 107.7(3)
C55 C14 C8 111.9(3)
C55 C14 C36 108.6(3)
C55 C14 C41 112.4(3)
C25 C15 N1 114.7(3)
C52 C16 C11 121.5(3)
C26 C17 C7 119.2(3)
C9 C18 N8 109.7(3)
C30 C18 N8 120.0(3)
C30 C18 C9 130.2(3)
C46 C19 C43 122.0(3)
C12 C21 O5 117.2(3)
C46 C21 O5 121.4(3)
C46 C21 C12 121.3(3)
C6 C23 O6 117.3(3)
C41 C23 O6 121.0(3)
C41 C23 C6 121.7(3)
C4 C24 N5 113.7(3)
C15 C25 N4 110.0(3)
C38 C25 N4 120.0(3)
C38 C25 C15 130.0(3)
C2 C26 N8 109.9(3)
C17 C26 N8 120.4(3)
C17 C26 C2 129.7(3)
C39 C27 C31 122.3(3)
C52 C28 C8 122.9(3)
C6 C29 C5 122.7(3)
C18 C30 C7 119.2(3)
C27 C31 C10 124.8(3)
C56 C31 C10 117.2(3)
C56 C31 C27 117.9(3)
C8 C33 O6 122.4(3)
C11 C33 O6 116.1(3)
C11 C33 C8 121.5(3)
C22 C35 C5 108.5(3)
C88 C35 C5 112.9(3)
C88 C35 C22 108.3(3)
C89 C35 C5 109.8(3)
C89 C35 C22 109.8(4)
C89 C35 C88 107.6(3)
C53 N2 Co2 178.3(3)
C39 C37 C13 122.4(3)
C49 C38 C25 119.6(3)
C37 C39 C27 117.6(3)
C68 C39 C27 120.8(3)
C68 C39 C37 121.5(3)
C23 C41 C14 117.2(3)
C42 C41 C14 124.6(3)
C42 C41 C23 118.1(3)
C41 C42 C5 122.1(3)
C50 C43 C19 117.7(3)
C51 C43 C19 123.1(3)
C51 C43 C50 119.2(3)
C19 C46 C10 124.9(3)
C21 C46 C10 117.0(3)
C21 C46 C19 118.1(3)
C65 C47 C52 108.9(3)
C82 C47 C52 109.6(3)
C82 C47 C65 108.9(4)
C83 C47 C52 111.6(3)
C83 C47 C65 110.1(4)
C83 C47 C82 107.6(4)
C58 C49 C38 120.0(3)
C43 C50 C12 121.9(3)
C62 C51 C43 109.2(3)
C79 C51 C43 109.2(3)
C79 C51 C62 109.3(3)
C78 C51 C43 112.4(3)
C78 C51 C62 108.5(4)
C78 C51 C79 108.2(3)
C28 C52 C16 117.1(3)
C47 C52 C16 118.9(3)
C47 C52 C28 124.0(3)
N2 C53 C34 177.7(4)
C69 C54 N3 178.8(4)
C13 C56 O5 117.5(3)
C31 C56 O5 120.6(3)
C31 C56 C13 121.9(3)
O10 C57 Co3 177.1(4)
C49 C58 C4 119.8(3)
O2 C60 Co3 177.7(4)
O4 C63 Co4 177.8(4)
O1 C67 Co3 178.1(4)
C75 C68 C39 109.9(3)
C76 C68 C39 111.8(3)
C76 C68 C75 106.3(4)
C77 C68 C39 108.5(3)
C77 C68 C75 109.2(4)
C77 C68 C76 111.1(4)
C84 C70 N6 175.6(5)
C80 C81 N7 178.2(4)
O8 C74 Co4 175.8(6)
O9 C86 Co4 179.1(4)
O11 C87 Co3 177.5(4)
O7 C85 Co4 177.5(5)

loop_
_geom_bond_atom_site_label_1
_geom_bond_atom_site_label_2
_geom_bond_distance
Co1 N9 1.934(3)
Co1 N10 1.936(3)
Co1 N8 1.814(3)
Co1 N6 1.928(3)
Co1 N7 2.031(3)
Co2 N1 1.934(3)
Co2 N4 1.808(3)
Co2 N5 1.911(3)
Co2 N3 1.946(3)
Co2 N2 2.000(3)
Co3 C57 1.758(5)
Co3 C60 1.764(5)
Co3 C67 1.755(5)
Co3 C87 1.749(5)
Co4 C63 1.755(5)
Co4 C74 1.753(6)
Co4 C86 1.743(5)
Co4 C85 1.752(6)
O6 C23 1.386(4)
O6 C33 1.382(4)
N1 C13 1.426(4)
N1 C15 1.319(4)
O5 C21 1.383(4)
O5 C56 1.381(4)
N9 C9 1.304(4)
N9 C12 1.427(4)
N10 C2 1.326(4)
N10 C6 1.427(4)
N4 C4 1.374(4)
N4 C25 1.374(4)
N5 C11 1.433(4)
N5 C24 1.320(4)
N3 C54 1.129(4)
N8 C18 1.371(4)
N8 C26 1.361(4)
N6 C70 1.125(4)
C2 C26 1.422(5)
N7 C81 1.142(5)
O9 C86 1.154(5)
C4 C24 1.424(5)
C4 C58 1.374(5)
C5 C29 1.389(5)
C5 C35 1.538(5)
C5 C42 1.386(5)
C6 C23 1.400(4)
C6 C29 1.393(5)
C7 C17 1.389(5)
C7 C30 1.385(5)
C8 C14 1.529(5)
C8 C28 1.385(5)
C8 C33 1.381(5)
C9 C18 1.420(5)
C10 C31 1.533(4)
C10 C44 1.528(4)
C10 C46 1.526(5)
C10 C48 1.549(5)
C11 C16 1.376(5)
C11 C33 1.390(5)
C12 C21 1.392(4)
C12 C50 1.375(5)
C13 C37 1.392(5)
C13 C56 1.397(4)
C14 C36 1.551(5)
C14 C41 1.530(5)
C14 C55 1.525(5)
C15 C25 1.421(4)
C16 C52 1.394(5)
C17 C26 1.386(5)
C18 C30 1.391(5)
C19 C43 1.397(5)
C19 C46 1.390(5)
O1 C67 1.160(5)
C21 C46 1.391(4)
C22 C35 1.528(5)
C23 C41 1.392(5)
C25 C38 1.386(4)
C27 C31 1.390(4)
C27 C39 1.393(5)
C28 C52 1.396(5)
C31 C56 1.392(4)
C34 C53 1.467(5)
C35 C88 1.527(5)
C35 C89 1.521(5)
N2 C53 1.137(4)
C37 C39 1.391(5)
C38 C49 1.381(5)
C39 C68 1.542(5)
O4 C63 1.148(5)
C41 C42 1.397(5)
C43 C50 1.394(5)
C43 C51 1.534(5)
O10 C57 1.158(5)
C47 C52 1.534(5)
C47 C65 1.529(6)
C47 C82 1.528(6)
C47 C83 1.523(5)
C49 C58 1.387(5)
C51 C62 1.526(5)
C51 C79 1.530(5)
C51 C78 1.527(5)
C54 C69 1.470(5)
O2 C60 1.149(5)
C68 C75 1.544(6)
C68 C76 1.509(6)
C68 C77 1.507(6)
C70 C84 1.472(6)
C80 C81 1.469(6)
O7 C85 1.162(6)
O8 C74 1.159(6)
C87 O11 1.161(5)
